data_1509585
loop_
_publ_author_name
'Soehnel, T.'
'Ruck, M.'
'Poudeu Poudeu, P.F.'

_publ_section_title
;
 Homologous silver bismuth chalcogenide halides (N,x)P.I. syntheses and
 crystal structures of the (0,1)P compound Ag Bi2 S2 Cl3 and of three
 members of the (1,x)P solid solution series Ag(x) Bi(4-2x) S(6-4x) Br(4x)
;
_journal_name_full 'Zeitschrift fuer Anorganische und Allgemeine Chemie'
_journal_page_first 1276
_journal_page_last 1285
_journal_paper_doi 10.1002/zaac.200400131
_journal_volume 630
_journal_year 2004
_chemical_formula_sum 'Ag1.27 Bi2.73 Br2.54 S3.46'
_space_group_IT_number 12
_symmetry_space_group_name_Hall '-C 2y'
_symmetry_space_group_name_H-M 'C 1 2/m 1'
_cell_angle_alpha 90
_cell_angle_beta 90.9
_cell_angle_gamma 90
_cell_formula_units_Z 2
_cell_length_a 13.289
_cell_length_b 4.085
_cell_length_c 9.734
_cell_volume 528.351
_citation_journal_id_ASTM ZAACAB
_cod_data_source_file silver1-2_587.cif
_cod_data_source_block Ag1.27Bi2.73Br2.54S3.46
_cod_original_cell_volume 528.3505
_cod_database_code 1509585

loop_
_symmetry_equiv_pos_as_xyz
x,y,z
-x,y,-z
-x,-y,-z
x,-y,z
x+1/2,y+1/2,z
-x+1/2,y+1/2,-z
-x+1/2,-y+1/2,-z
x+1/2,-y+1/2,z

loop_
_atom_site_label
_atom_site_type_symbol
_atom_site_fract_x
_atom_site_fract_y
_atom_site_fract_z
_atom_site_occupancy
_atom_site_U_iso_or_equiv
Br1 Br-1 0.14188 0 0.42259 1 0.0
Br2 Br-1 0.41668 0 0.24108 0.274 0.0
Ag2 Ag+1 0.5 0 0.5 0.45 0.0
Bi2 Bi+3 0.5 0 0 0.172 0.0
Bi1 Bi+3 0.77406 0 0.18662 1 0.0
Ag1 Ag+1 0.5 0 0 0.83 0.0
S2 S-2 0.41668 0 0.24108 0.726 0.0
S1 S-2 0.14808 0 0.05572 1 0.0
Bi3 Bi+3 0.5 0 0.5 0.554 0.0
